data_2011421
loop_
_publ_author_name
'Lalancette, Roger A.'
'Brunskill, Andrew P. J.'
'Thompson, Hugh W.'

_publ_section_title
;
 5-Oxocyclooctanecarboxylic acid: hydrogen-bonding pattern and
 conformational disorder in a medium-ring \e-keto acid
;
_journal_issue 10
_journal_name_full 'Acta Crystallographica Section C'
_journal_page_first 1260
_journal_page_last 1262
_journal_paper_doi 10.1107/S0108270100009793
_journal_volume 56
_journal_year 2000
_chemical_formula_moiety 'C9 H14 O3'
_chemical_formula_sum 'C9 H14 O3'
_chemical_formula_weight 170.20
_chemical_melting_point 352
_chemical_name_systematic
;
5-oxocyclooctanecarboxylic acid
;
_space_group_IT_number 2
_symmetry_cell_setting triclinic
_symmetry_space_group_name_Hall '-P 1'
_symmetry_space_group_name_H-M 'P -1'
_audit_creation_method SHELXL97
_cell_angle_alpha 81.586(10)
_cell_angle_beta 86.189(10)
_cell_angle_gamma 88.519(9)
_cell_formula_units_Z 4
_cell_length_a 6.7449(8)
_cell_length_b 9.8755(13)
_cell_length_c 13.878(2)
_cell_measurement_reflns_used 25
_cell_measurement_temperature 293(2)
_cell_measurement_theta_max 15.2
_cell_measurement_theta_min 10.7
_cell_volume 912.3(2)
_computing_cell_refinement XSCANS
_computing_data_collection 'XSCANS (Siemens, 1996)'
_computing_data_reduction XSCANS
_computing_molecular_graphics SHELXTL
_computing_publication_material SHELXTL
_computing_structure_refinement SHELXTL
_computing_structure_solution 'SHELXTL (Sheldrick, 1997)'
_diffrn_ambient_temperature 293(2)
_diffrn_measured_fraction_theta_full .994
_diffrn_measured_fraction_theta_max .994
_diffrn_measurement_device_type 'Siemens P4'
_diffrn_measurement_method '2\q/\q scans'
_diffrn_radiation_monochromator graphite
_diffrn_radiation_source 'normal-focus sealed tube'
_diffrn_radiation_type MoK\a
_diffrn_radiation_wavelength .71073
_diffrn_reflns_av_R_equivalents .031
_diffrn_reflns_av_sigmaI/netI .054
_diffrn_reflns_limit_h_max 8
_diffrn_reflns_limit_h_min -7
_diffrn_reflns_limit_k_max 11
_diffrn_reflns_limit_k_min -11
_diffrn_reflns_limit_l_max 16
_diffrn_reflns_limit_l_min 0
_diffrn_reflns_number 4078
_diffrn_reflns_theta_full 25.02
_diffrn_reflns_theta_max 25.02
_diffrn_reflns_theta_min 2.08
_diffrn_standards_decay_% +-3.3
_diffrn_standards_interval_count 97
_diffrn_standards_number 3
_exptl_absorpt_coefficient_mu .092
_exptl_absorpt_correction_T_max .98
_exptl_absorpt_correction_T_min .97
_exptl_absorpt_correction_type numerical
_exptl_absorpt_process_details '(SHELXTL; Sheldrick, 1997)'
_exptl_crystal_colour colorless
_exptl_crystal_density_diffrn 1.239
_exptl_crystal_density_method 'not measured'
_exptl_crystal_description block
_exptl_crystal_F_000 368
_exptl_crystal_size_max .54
_exptl_crystal_size_mid .38
_exptl_crystal_size_min .20
_refine_diff_density_max .27
_refine_diff_density_min -.28
_refine_ls_extinction_coef .041(5)
_refine_ls_extinction_method 'SHELXTL (Sheldrick, 1997)'
_refine_ls_goodness_of_fit_ref 1.02
_refine_ls_hydrogen_treatment mixed
_refine_ls_matrix_type full
_refine_ls_number_parameters 234
_refine_ls_number_reflns 3190
_refine_ls_number_restraints 0
_refine_ls_restrained_S_all 1.02
_refine_ls_R_factor_all .107
_refine_ls_R_factor_gt .067
_refine_ls_shift/su_max .02
_refine_ls_shift/su_mean .00
_refine_ls_structure_factor_coef Fsqd
_refine_ls_weighting_details 'calc w = 1/[\s^2^(Fo^2^)+(0.0611P)^2^+0.8272P] where P=(Fo^2^+2Fc^2^)/3'
_refine_ls_weighting_scheme calc
_refine_ls_wR_factor_ref .178
_reflns_number_gt 2100
_reflns_number_total 3190
_reflns_threshold_expression I>2\s(I)
_cod_data_source_file fr1293.cif
_cod_data_source_block I
_cod_original_sg_symbol_H-M P-1
_cod_database_code 2011421
_cod_database_fobs_code 2011421

loop_
_symmetry_equiv_pos_as_xyz
'x, y, z'
'-x, -y, -z'

loop_
_atom_site_label
_atom_site_fract_x
_atom_site_fract_y
_atom_site_fract_z
_atom_site_U_iso_or_equiv
_atom_site_adp_type
_atom_site_calc_flag
_atom_site_refinement_flags
_atom_site_occupancy
_atom_site_disorder_assembly
_atom_site_disorder_group
_atom_site_type_symbol
O1 -.2589(4) .1370(3) .9205(2) .0684(8) Uani d . 1 . . O
O2 .0525(4) .5523(2) .60202(15) .0562(7) Uani d . 1 . . O
O3 -.0317(4) .3413(2) .58442(15) .0557(7) Uani d . 1 . . O
C1 .0104(5) .3824(3) .7450(2) .0401(7) Uani d . 1 . . C
C2 -.0450(5) .4954(3) .8074(2) .0499(9) Uani d . 1 . . C
C3 -.2091(6) .4562(4) .8862(2) .0563(9) Uani d . 1 . . C
C4 -.1578(6) .3421(3) .9685(2) .0552(9) Uani d . 1 . . C
C5 -.1196(5) .2060(3) .9342(2) .0466(8) Uani d . 1 . . C
C6 .0890(5) .1548(3) .9195(2) .0509(9) Uani d . 1 . . C
C7 .2412(5) .2587(4) .8724(2) .0533(9) Uani d . 1 . . C
C8 .2138(5) .3128(4) .7653(2) .0536(9) Uani d . 1 . . C
C9 .0122(5) .4353(3) .6371(2) .0415(7) Uani d . 1 . . C
O1' .8575(5) .8203(3) .8392(2) .0894(10) Uani d . 1 . . O
O2' .5155(5) .6736(3) .48547(19) .0722(8) Uani d . 1 A . O
O3' .5734(4) .5221(2) .61585(18) .0598(7) Uani d . 1 A . O
C1' .5959(5) .7567(3) .6315(2) .0452(8) Uani d . 1 A . C
C2' .3959(6) .7896(5) .6818(4) .0829(15) Uani d . 1 . . C
C3' .3931(9) .8129(12) .7828(5) .064(3) Uani d P .600(14) A 1 C
C3'' .391(2) .8942(18) .7538(12) .080(4) Uiso d P .400(14) A 2 C
C4' .5299(7) .8984(6) .8227(4) .0947(17) Uani d . 1 . . C
C5' .7456(5) .8977(3) .7941(2) .0503(9) Uani d . 1 A . C
C6' .8205(7) .9939(5) .7098(3) .0785(13) Uani d . 1 . . C
C7' .7417(18) .9987(9) .6111(5) .061(2) Uani d P .600(14) A 1 C
C7'' .855(3) .9423(17) .6198(8) .065(4) Uani d P .400(14) A 2 C
C8' .6981(7) .8786(4) .5698(3) .0710(12) Uani d . 1 . . C
C9' .5615(5) .6450(3) .5717(2) .0469(8) Uani d . 1 . . C
H1 -.0911 .3119 .7597 .048 Uiso calc R 1 . . H
H3 -.0288 .3746 .5267 .084 Uiso calc R 1 . . H
H2A .0723 .5184 .8380 .060 Uiso calc R 1 . . H
H2B -.0871 .5765 .7651 .060 Uiso calc R 1 . . H
H3A -.3231 .4281 .8554 .068 Uiso calc R 1 . . H
H3B -.2488 .5372 .9151 .068 Uiso calc R 1 . . H
H4A -.0407 .3676 .9982 .066 Uiso calc R 1 . . H
H4B -.2667 .3335 1.0182 .066 Uiso calc R 1 . . H
H6A .0877 .0819 .8796 .061 Uiso calc R 1 . . H
H6B .1334 .1147 .9826 .061 Uiso calc R 1 . . H
H7A .3726 .2170 .8776 .064 Uiso calc R 1 . . H
H7B .2357 .3356 .9088 .064 Uiso calc R 1 . . H
H8A .2312 .2371 .7280 .064 Uiso calc R 1 . . H
H8B .3173 .3781 .7421 .064 Uiso calc R 1 . . H
H1' .6846 .7195 .6824 .080 Uiso calc R 1 . . H
H2' .4582 .6088 .4697 .080 Uiso calc PR .34(6) . . H
H3' .5279 .4697 .5826 .080 Uiso calc PR .66(6) . . H
H2'A .3406 .8707 .6441 .080 Uiso calc PR .600(14) A 1 H
H2'B .3073 .7148 .6786 .080 Uiso calc PR .600(14) A 1 H
H2'C .3390 .7038 .7131 .080 Uiso d PR .400(14) A 2 H
H2'D .3090 .8275 .6312 .080 Uiso d PR .400(14) A 2 H
H3'A .4025 .7230 .8213 .080 Uiso calc PR .600(14) A 1 H
H3'B .2611 .8483 .7981 .080 Uiso calc PR .600(14) A 1 H
H3'C .3918 .9838 .7145 .080 Uiso calc PR .400(14) A 2 H
H3'D .2628 .8856 .7896 .080 Uiso calc PR .400(14) A 2 H
H4'A .5163 .8747 .8931 .080 Uiso calc PR .600(14) A 1 H
H4'B .4825 .9922 .8077 .080 Uiso calc PR .600(14) A 1 H
H4'C .5081 .8232 .8754 .080 Uiso d PR .400(14) A 2 H
H4'D .5018 .9818 .8506 .080 Uiso d PR .400(14) A 2 H
H6'A .9627 .9775 .7022 .080 Uiso calc PR .600(14) A 1 H
H6'B .8024 1.0850 .7276 .080 Uiso calc PR .600(14) A 1 H
H6'C .7285 1.0713 .7018 .080 Uiso d PR .400(14) A 2 H
H6'D .9462 1.0282 .7254 .080 Uiso d PR .400(14) A 2 H
H7'A .6201 1.0533 .6115 .080 Uiso calc PR .600(14) A 1 H
H7'B .8362 1.0504 .5651 .080 Uiso calc PR .600(14) A 1 H
H7'C .9618 .8747 .6292 .080 Uiso calc PR .400(14) A 2 H
H7'D .9085 1.0175 .5732 .080 Uiso calc PR .400(14) A 2 H
H8'A .8228 .8449 .5426 .080 Uiso calc PR .600(14) A 1 H
H8'B .6165 .9080 .5153 .080 Uiso calc PR .600(14) A 1 H
H8'C .7619 .8481 .5118 .080 Uiso d PR .400(14) A 2 H
H8'D .5972 .9463 .5486 .080 Uiso d PR .400(14) A 2 H

loop_
_atom_site_aniso_label
_atom_site_aniso_U_11
_atom_site_aniso_U_22
_atom_site_aniso_U_33
_atom_site_aniso_U_12
_atom_site_aniso_U_13
_atom_site_aniso_U_23
O1 .0707(18) .0580(16) .0773(18) -.0179(13) -.0075(14) -.0081(13)
O2 .0826(17) .0489(14) .0360(12) -.0208(12) -.0106(11) .0038(10)
O3 .0883(18) .0438(13) .0354(12) -.0060(12) -.0081(12) -.0037(10)
C1 .0513(19) .0365(16) .0313(15) -.0038(13) -.0047(13) .0008(12)
C2 .073(2) .0360(17) .0399(17) -.0003(16) -.0115(16) .0002(13)
C3 .072(2) .051(2) .0467(19) .0091(18) .0005(18) -.0135(16)
C4 .074(2) .055(2) .0362(17) -.0046(18) .0050(17) -.0078(15)
C5 .064(2) .0436(18) .0312(16) -.0119(16) -.0054(15) .0017(13)
C6 .069(2) .0427(18) .0396(18) .0016(16) -.0157(16) .0031(14)
C7 .053(2) .056(2) .0499(19) .0026(16) -.0177(16) .0021(16)
C8 .059(2) .053(2) .0458(19) .0009(17) -.0035(16) .0026(15)
C9 .0480(18) .0419(18) .0341(16) -.0018(14) -.0065(14) -.0017(14)
O1' .125(3) .0735(19) .077(2) .0298(18) -.0466(19) -.0234(16)
O2' .110(2) .0559(16) .0558(16) -.0219(15) -.0243(15) -.0124(12)
O3' .0750(17) .0439(14) .0645(15) -.0089(12) -.0195(13) -.0134(12)
C1' .0438(18) .0430(18) .0519(19) -.0006(14) -.0139(15) -.0120(15)
C2' .046(2) .102(3) .116(4) -.006(2) .000(2) -.071(3)
C3' .040(3) .101(7) .046(4) -.014(4) .011(3) .000(4)
C4' .077(3) .128(4) .095(3) -.026(3) .020(3) -.074(3)
C5' .062(2) .0461(19) .0476(19) -.0047(17) -.0105(17) -.0190(16)
C6' .096(3) .078(3) .065(3) -.040(2) -.020(2) -.010(2)
C7' .075(6) .051(4) .057(4) -.018(4) -.007(4) -.005(3)
C7'' .080(10) .068(8) .046(6) -.039(7) .005(6) -.006(5)
C8' .103(3) .052(2) .059(2) -.018(2) -.021(2) -.0037(18)
C9' .0454(19) .046(2) .052(2) -.0046(15) -.0092(15) -.0125(15)

loop_
_atom_type_symbol
_atom_type_description
_atom_type_scat_dispersion_real
_atom_type_scat_dispersion_imag
_atom_type_scat_source
C C .0033 .0016 'International Tables Vol C Tables 4.2.6.8 and 6.1.1.4'
H H .0000 .0000 'International Tables Vol C Tables 4.2.6.8 and 6.1.1.4'
O O .0106 .0060 'International Tables Vol C Tables 4.2.6.8 and 6.1.1.4'

loop_
_geom_angle_atom_site_label_1
_geom_angle_atom_site_label_2
_geom_angle_atom_site_label_3
_geom_angle
_geom_angle_publ_flag
C9 O3 H3 109.5 ?
C9 C1 C2 111.9(2) ?
C9 C1 C8 107.8(3) ?
C2 C1 C8 113.9(3) ?
C3 C2 C1 113.8(3) ?
C2 C3 C4 116.2(3) ?
C5 C4 C3 113.1(3) ?
O1 C5 C6 120.4(3) ?
O1 C5 C4 119.7(3) ?
C6 C5 C4 119.8(3) ?
C5 C6 C7 116.9(3) ?
C6 C7 C8 114.8(3) ?
C7 C8 C1 114.8(3) ?
O2 C9 O3 123.2(3) ?
O2 C9 C1 123.8(3) y
O3 C9 C1 113.1(3) y
C9' C1' C8' 111.4(3) ?
C9' C1' C2' 107.1(3) ?
C8' C1' C2' 114.9(3) ?
C3' C2' C1' 117.8(4) ?
C3' C2' C3'' 32.6(5) ?
C1' C2' C3'' 117.9(6) ?
C2' C3' C4' 125.8(6) ?
C4' C3'' C2' 124.5(10) ?
C3'' C4' C3' 34.4(6) ?
C3'' C4' C5' 120.6(7) ?
C3' C4' C5' 121.6(4) ?
O1' C5' C6' 120.4(4) ?
O1' C5' C4' 120.8(4) ?
C6' C5' C4' 118.8(4) ?
C7'' C6' C5' 117.1(6) ?
C7'' C6' C7' 37.5(6) ?
C5' C6' C7' 122.1(4) ?
C8' C7' C6' 123.4(7) ?
C6' C7'' C8' 123.9(12) ?
C7' C8' C7'' 37.2(5) ?
C7' C8' C1' 121.2(4) ?
C7'' C8' C1' 114.6(6) ?
O2' C9' O3' 123.1(3) ?
O2' C9' C1' 120.5(3) y
O3' C9' C1' 116.3(3) y
C9 C1 H1 107.7 ?
C2 C1 H1 107.7 ?
C8 C1 H1 107.7 ?
C3 C2 H2A 108.8 ?
C1 C2 H2A 108.8 ?
C3 C2 H2B 108.8 ?
C1 C2 H2B 108.8 ?
H2A C2 H2B 107.7 ?
C2 C3 H3A 108.2 ?
C4 C3 H3A 108.2 ?
C2 C3 H3B 108.2 ?
C4 C3 H3B 108.2 ?
H3A C3 H3B 107.4 ?
C5 C4 H4A 109.0 ?
C3 C4 H4A 109.0 ?
C5 C4 H4B 109.0 ?
C3 C4 H4B 109.0 ?
H4A C4 H4B 107.8 ?
C5 C6 H6A 108.1 ?
C7 C6 H6A 108.1 ?
C5 C6 H6B 108.1 ?
C7 C6 H6B 108.1 ?
H6A C6 H6B 107.3 ?
C6 C7 H7A 108.6 ?
C8 C7 H7A 108.6 ?
C6 C7 H7B 108.6 ?
C8 C7 H7B 108.6 ?
H7A C7 H7B 107.5 ?
C7 C8 H8A 108.6 ?
C1 C8 H8A 108.6 ?
C7 C8 H8B 108.6 ?
C1 C8 H8B 108.6 ?
H8A C8 H8B 107.5 ?
C9' O2' H2' 109.5 ?
C9' O3' H3' 109.5 ?
C9' C1' H1' 107.7 ?
C8' C1' H1' 107.7 ?
C2' C1' H1' 107.7 ?
C3' C2' H2'A 107.9 ?
C1' C2' H2'A 107.9 ?
C3'' C2' H2'A 77.7 ?
C3' C2' H2'B 107.9 ?
C1' C2' H2'B 107.9 ?
C3'' C2' H2'B 130.0 ?
H2'A C2' H2'B 107.2 ?
C3' C2' H2'C 80.9 ?
C1' C2' H2'C 107.6 ?
C3'' C2' H2'C 110.6 ?
H2'A C2' H2'C 133.1 ?
H2'B C2' H2'C 31.8 ?
C3' C2' H2'D 129.2 ?
C1' C2' H2'D 107.5 ?
C3'' C2' H2'D 105.7 ?
H2'A C2' H2'D 32.3 ?
H2'B C2' H2'D 76.9 ?
H2'C C2' H2'D 107.0 ?
C2' C3' H3'A 105.9 ?
C4' C3' H3'A 105.9 ?
C2' C3' H3'B 105.9 ?
C4' C3' H3'B 105.9 ?
H3'A C3' H3'B 106.2 ?
C2' C3' H4'C 149.3 ?
C4' C3' H4'C 37.3 ?
H3'A C3' H4'C 70.6 ?
H3'B C3' H4'C 104.3 ?
C4' C3'' H3'C 106.2 ?
C2' C3'' H3'C 106.2 ?
C4' C3'' H3'D 106.2 ?
C2' C3'' H3'D 106.2 ?
H3'C C3'' H3'D 106.4 ?
C3'' C4' H4'A 129.9 ?
C3' C4' H4'A 106.9 ?
C5' C4' H4'A 106.9 ?
C3'' C4' H4'B 75.2 ?
C3' C4' H4'B 106.9 ?
C5' C4' H4'B 106.9 ?
H4'A C4' H4'B 106.7 ?
C3'' C4' H4'C 109.6 ?
C3' C4' H4'C 77.4 ?
C5' C4' H4'C 106.6 ?
H4'A C4' H4'C 36.2 ?
H4'B C4' H4'C 136.5 ?
C3'' C4' H4'D 106.3 ?
C3' C4' H4'D 128.7 ?
C5' C4' H4'D 106.5 ?
H4'A C4' H4'D 71.9 ?
H4'B C4' H4'D 36.7 ?
H4'C C4' H4'D 106.5 ?
C7'' C6' H6'A 73.8 ?
C5' C6' H6'A 106.8 ?
C7' C6' H6'A 106.8 ?
C7'' C6' H6'B 134.0 ?
C5' C6' H6'B 106.8 ?
C7' C6' H6'B 106.8 ?
H6'A C6' H6'B 106.7 ?
C7'' C6' H6'C 109.7 ?
C5' C6' H6'C 107.9 ?
C7' C6' H6'C 73.4 ?
H6'A C6' H6'C 137.8 ?
H6'B C6' H6'C 39.8 ?
C7'' C6' H6'D 106.8 ?
C5' C6' H6'D 107.8 ?
C7' C6' H6'D 127.6 ?
H6'A C6' H6'D 38.4 ?
H6'B C6' H6'D 69.8 ?
H6'C C6' H6'D 107.1 ?
C8' C7' H6'C 147.1 ?
C6' C7' H6'C 37.3 ?
C8' C7' H7'A 106.5 ?
C6' C7' H7'A 106.5 ?
H6'C C7' H7'A 71.1 ?
C8' C7' H7'B 106.5 ?
C6' C7' H7'B 106.5 ?
H6'C C7' H7'B 105.6 ?
H7'A C7' H7'B 106.5 ?
C8' C7' H8'D 38.6 ?
C6' C7' H8'D 148.3 ?
H6'C C7' H8'D 136.1 ?
H7'A C7' H8'D 70.2 ?
H7'B C7' H8'D 104.6 ?
C6' C7'' H7'C 106.3 ?
C8' C7'' H7'C 106.3 ?
C6' C7'' H7'D 106.4 ?
C8' C7'' H7'D 106.4 ?
H7'C C7'' H7'D 106.4 ?
C7' C8' H8'A 107.0 ?
C7'' C8' H8'A 75.3 ?
C1' C8' H8'A 107.0 ?
C7' C8' H8'B 107.0 ?
C7'' C8' H8'B 135.7 ?
C1' C8' H8'B 107.0 ?
H8'A C8' H8'B 106.8 ?
C7' C8' H8'C 127.3 ?
C7'' C8' H8'C 107.3 ?
C1' C8' H8'C 108.4 ?
H8'A C8' H8'C 36.6 ?
H8'B C8' H8'C 71.6 ?
C7' C8' H8'D 74.1 ?
C7'' C8' H8'D 110.4 ?
C1' C8' H8'D 108.5 ?
H8'A C8' H8'D 136.8 ?
H8'B C8' H8'D 38.8 ?
H8'C C8' H8'D 107.5 ?

loop_
_geom_bond_atom_site_label_1
_geom_bond_atom_site_label_2
_geom_bond_site_symmetry_2
_geom_bond_distance
_geom_bond_publ_flag
O1 C5 . 1.216(4) ?
O2 C9 . 1.216(4) y
O3 C9 . 1.314(4) y
C1 C9 . 1.512(4) ?
C1 C2 . 1.534(4) ?
C1 C8 . 1.542(5) ?
C2 C3 . 1.519(5) ?
C3 C4 . 1.533(5) ?
C4 C5 . 1.501(5) ?
C5 C6 . 1.494(5) ?
C6 C7 . 1.518(5) ?
C7 C8 . 1.525(4) ?
O1' C5' . 1.200(4) ?
O2' C9' . 1.247(4) y
O3' C9' . 1.280(4) y
C1' C9' . 1.505(4) ?
C1' C8' . 1.523(5) ?
C1' C2' . 1.527(5) ?
C2' C3' . 1.453(7) ?
C2' C3'' . 1.537(13) ?
C3' C4' . 1.454(9) ?
C3'' C4' . 1.385(13) ?
C4' C5' . 1.483(5) ?
C5' C6' . 1.465(5) ?
C6' C7'' . 1.420(12) ?
C6' C7' . 1.496(9) ?
C7' C8' . 1.436(8) ?
C7'' C8' . 1.505(13) ?
O3 H3 . .8200 ?
C1 H1 . .9800 ?
C2 H2A . .9700 ?
C2 H2B . .9700 ?
C3 H3A . .9700 ?
C3 H3B . .9700 ?
C4 H4A . .9700 ?
C4 H4B . .9700 ?
C6 H6A . .9700 ?
C6 H6B . .9700 ?
C7 H7A . .9700 ?
C7 H7B . .9700 ?
C8 H8A . .9700 ?
C8 H8B . .9700 ?
O2' H2' . .8200 ?
O3' H3' . .8200 ?
C1' H1' . .9800 ?
C2' H2'A . .9700 ?
C2' H2'B . .9700 ?
C2' H2'C . .9700 ?
C2' H2'D . .9700 ?
C3' H3'A . .9700 ?
C3' H3'B . .9700 ?
C3' H4'C . 1.5613 ?
C3'' H3'C . .9700 ?
C3'' H3'D . .9700 ?
C4' H4'A . .9700 ?
C4' H4'B . .9700 ?
C4' H4'C . .9700 ?
C4' H4'D . .9702 ?
C6' H6'A . .9700 ?
C6' H6'B . .9700 ?
C6' H6'C . .9701 ?
C6' H6'D . .9700 ?
C7' H6'C . 1.5334 ?
C7' H7'A . .9700 ?
C7' H7'B . .9700 ?
C7' H8'D . 1.4961 ?
C7'' H7'C . .9700 ?
C7'' H7'D . .9700 ?
C8' H8'A . .9700 ?
C8' H8'B . .9700 ?
C8' H8'C . .9700 ?
C8' H8'D . .9700 ?

loop_
_geom_torsion_atom_site_label_1
_geom_torsion_atom_site_label_2
_geom_torsion_atom_site_label_3
_geom_torsion_atom_site_label_4
_geom_torsion
C9 C1 C2 C3 129.6(3)
C8 C1 C2 C3 -107.8(3)
C1 C2 C3 C4 66.8(4)
C2 C3 C4 C5 -65.5(4)
C3 C4 C5 O1 -79.5(4)
C3 C4 C5 C6 102.1(4)
O1 C5 C6 C7 140.6(3)
C4 C5 C6 C7 -41.0(4)
C5 C6 C7 C8 -68.4(4)
C6 C7 C8 C1 58.3(4)
C9 C1 C8 C7 177.4(3)
C2 C1 C8 C7 52.6(4)
C2 C1 C9 O2 30.3(4)
C8 C1 C9 O2 -95.7(4)
C2 C1 C9 O3 -150.6(3)
C8 C1 C9 O3 83.4(3)
C9' C1' C2' C3' 138.7(6)
C8' C1' C2' C3' -96.9(7)
C9' C1' C2' C3'' 175.7(9)
C8' C1' C2' C3'' -59.9(10)
C1' C2' C3' C4' 46.1(12)
C3'' C2' C3' C4' -53.1(11)
C3' C2' C3'' C4' 55.7(13)
C1' C2' C3'' C4' -43.0(19)
C2' C3'' C4' C3' -51.8(11)
C2' C3'' C4' C5' 50.6(19)
C2' C3' C4' C3'' 57.7(11)
C2' C3' C4' C5' -41.5(13)
C3'' C4' C5' O1' -130.9(10)
C3' C4' C5' O1' -90.4(7)
C3'' C4' C5' C6' 49.4(11)
C3' C4' C5' C6' 89.8(8)
O1' C5' C6' C7'' 81.0(11)
C4' C5' C6' C7'' -99.2(10)
O1' C5' C6' C7' 124.0(7)
C4' C5' C6' C7' -56.2(8)
C7'' C6' C7' C8' 52.4(10)
C5' C6' C7' C8' -41.4(13)
C5' C6' C7'' C8' 58.7(19)
C7' C6' C7'' C8' -49.5(13)
C6' C7' C8' C7'' -48.8(10)
C6' C7' C8' C1' 41.5(13)
C6' C7'' C8' C7' 53.0(14)
C6' C7'' C8' C1' -56.9(18)
C9' C1' C8' C7' 178.6(7)
C2' C1' C8' C7' 56.5(8)
C9' C1' C8' C7'' -139.8(9)
C2' C1' C8' C7'' 98.1(10)
C8' C1' C9' O2' -37.0(4)
C2' C1' C9' O2' 89.5(4)
C8' C1' C9' O3' 146.1(3)
C2' C1' C9' O3' -87.4(4)
